data_7113480
loop_
_publ_author_name
'Alcaraz, Gilles'
'Euzenat, Lisenn'
'Mongin, Olivier'
'Katan, Claudine'
'Ledoux, Isabelle'
'Zyss, Joseph'
'Blanchard-Desce, Mireille'
'Vaultier, Michel'

_publ_section_title
;
 Improved transparency--nonlinearity trade-off with boroxine-based
 octupolar molecules
;
_journal_coden_ASTM CHCOFS
_journal_issue 22
_journal_name_full
;
 Chemical Communications (Cambridge, United Kingdom)
;
_journal_page_first 2766
_journal_page_last 2767
_journal_paper_doi 10.1039/b308664j
_journal_year 2003
_chemical_compound_source 'synthesis as described'
_chemical_formula_moiety 'C21 H21 B3 O6'
_chemical_formula_sum 'C21 H21 B3 O6'
_chemical_formula_weight 401.81
_chemical_name_common LE97D
_space_group_IT_number 14
_symmetry_cell_setting monoclinic
_symmetry_Int_Tables_number 14
_symmetry_space_group_name_Hall '-P 2yn'
_symmetry_space_group_name_H-M 'P 1 21/n 1'
_atom_sites_solution_hydrogens geom
_atom_sites_solution_primary direct
_atom_sites_solution_secondary difmap
_audit_conform_dict_location ftp://ftp.iucr.org/pub/cif_core.dic
_audit_conform_dict_name cif_core.dic
_audit_conform_dict_version 2.2
_audit_creation_date 2003-09-18T12:21:18-00:00
_audit_creation_method 'WinGX routine CIF_UPDATE'
_cell_angle_alpha 90
_cell_angle_beta 104.5710(10)
_cell_angle_gamma 90
_cell_formula_units_Z 4
_cell_length_a 9.0568(2)
_cell_length_b 14.1334(4)
_cell_length_c 16.9564(7)
_cell_measurement_reflns_used 12802
_cell_measurement_temperature 293(2)
_cell_measurement_theta_max 27.485
_cell_measurement_theta_min 2.546
_cell_measurement_wavelength 0.71073
_cell_volume 2100.67(12)
_computing_cell_refinement 'Dirax/lsq (Duisenberg & Schreurs, 1989-2000)'
_computing_data_collection 'Collect (Nonius BV, 1997-2000)'
_computing_data_reduction 'EvalCCD (Duisenberg & Schreurs 1990-2000)'
_computing_molecular_graphics 'Ortep-3 for Windows (Farrugia, 1997)'
_computing_publication_material 'WinGX publication routines (Farrugia, 1999)'
_computing_structure_refinement 'SHELXL-97 (Sheldrick, 1997)'
_computing_structure_solution 'SHELXS-97 (Sheldrick, 1997)'
_diffrn_ambient_temperature 293(2)
_diffrn_detector 'CCD plate'
_diffrn_measured_fraction_theta_full 0.98
_diffrn_measured_fraction_theta_max 0.875
_diffrn_measurement_device '95mm CCD camera on \k-goniostat'
_diffrn_measurement_device_type KappaCCD
_diffrn_measurement_method 'CCD rotation images, thick slices'
_diffrn_orient_matrix_type 'by Nonius Collect from scalepack cell'
_diffrn_orient_matrix_UB_11 0.999512E-1
_diffrn_orient_matrix_UB_12 0.160045E-1
_diffrn_orient_matrix_UB_13 0.388245E-1
_diffrn_orient_matrix_UB_21 -0.493422E-1
_diffrn_orient_matrix_UB_22 -0.24158E-2
_diffrn_orient_matrix_UB_23 0.466257E-1
_diffrn_orient_matrix_UB_31 0.249336E-1
_diffrn_orient_matrix_UB_32 -0.689379E-1
_diffrn_orient_matrix_UB_33 0.73795E-2
_diffrn_radiation_monochromator graphite
_diffrn_radiation_probe x-ray
_diffrn_radiation_type MoK\a
_diffrn_radiation_wavelength 0.71069
_diffrn_reflns_av_R_equivalents 0.0613
_diffrn_reflns_av_unetI/netI 0.0674
_diffrn_reflns_limit_h_max 11
_diffrn_reflns_limit_h_min -8
_diffrn_reflns_limit_k_max 16
_diffrn_reflns_limit_k_min -17
_diffrn_reflns_limit_l_max 21
_diffrn_reflns_limit_l_min -21
_diffrn_reflns_number 17309
_diffrn_reflns_theta_full 25
_diffrn_reflns_theta_max 27.42
_diffrn_reflns_theta_min 2.73
_diffrn_source 'Enraf Nonius FR590'
_exptl_absorpt_coefficient_mu 0.089
_exptl_absorpt_correction_type none
_exptl_crystal_colour colorless
_exptl_crystal_density_diffrn 1.27
_exptl_crystal_density_method 'not measured'
_exptl_crystal_description prism
_exptl_crystal_F_000 840
_exptl_crystal_size_max 0.6
_exptl_crystal_size_mid 0.45
_exptl_crystal_size_min 0.2
_refine_diff_density_max 0.172
_refine_diff_density_min -0.197
_refine_diff_density_rms 0.046
_refine_ls_extinction_method none
_refine_ls_goodness_of_fit_ref 0.994
_refine_ls_hydrogen_treatment mixed
_refine_ls_matrix_type full
_refine_ls_number_parameters 271
_refine_ls_number_reflns 4196
_refine_ls_number_restraints 0
_refine_ls_restrained_S_all 0.994
_refine_ls_R_factor_all 0.1462
_refine_ls_R_factor_gt 0.0502
_refine_ls_shift/su_max 0.007
_refine_ls_shift/su_mean 0.001
_refine_ls_structure_factor_coef Fsqd
_refine_ls_weighting_details 'calc w=1/[\s^2^(Fo^2^)+(0.0807P)^2^+0.4766P] where P=(Fo^2^+2Fc^2^)/3'
_refine_ls_weighting_scheme calc
_refine_ls_wR_factor_gt 0.1184
_refine_ls_wR_factor_ref 0.1728
_reflns_number_gt 1954
_reflns_number_total 4196
_reflns_threshold_expression >2sigma(I)
_cod_duplicate_entry 7104899
_cod_data_source_file b308664j.txt
_cod_data_source_block le97d
_cod_original_cell_volume 2100.67(11)
_cod_original_sg_symbol_H-M P21/N
_cod_database_code 7113480

loop_
_symmetry_equiv_pos_as_xyz
'x, y, z'
'-x+1/2, y+1/2, -z+1/2'
'-x, -y, -z'
'x-1/2, -y-1/2, z-1/2'

loop_
_atom_site_label
_atom_site_type_symbol
_atom_site_fract_x
_atom_site_fract_y
_atom_site_fract_z
_atom_site_U_iso_or_equiv
_atom_site_adp_type
_atom_site_occupancy
_atom_site_symmetry_multiplicity
_atom_site_calc_flag
_atom_site_refinement_flags
B10 B 0.0692(3) 0.2618(2) 0.46302(18) 0.0555(8) Uani 1 1 d .
C11 C 0.1326(3) 0.32425(18) 0.40421(15) 0.0522(6) Uani 1 1 d .
C12 C 0.2725(3) 0.30485(19) 0.38807(15) 0.0561(7) Uani 1 1 d .
H12 H 0.3268 0.2517 0.4113 0.067 Uiso 1 1 calc R
C13 C 0.0570(3) 0.4040(2) 0.36733(18) 0.0684(8) Uani 1 1 d .
H13 H -0.0364 0.4194 0.3773 0.082 Uiso 1 1 calc R
C14 C 0.1145(3) 0.4621(2) 0.31612(17) 0.0651(8) Uani 1 1 d .
H14 H 0.0593 0.5143 0.2913 0.078 Uiso 1 1 calc R
C15 C 0.3328(3) 0.3621(2) 0.33872(16) 0.0607(7) Uani 1 1 d .
H15 H 0.4271 0.3475 0.3295 0.073 Uiso 1 1 calc R
C16 C 0.2549(3) 0.44116(18) 0.30263(15) 0.0517(6) Uani 1 1 d .
C17 C 0.2528(4) 0.5769(2) 0.2182(2) 0.0858(10) Uani 1 1 d .
H17A H 0.3153 0.6067 0.1873 0.129 Uiso 1 1 calc R
H17B H 0.2377 0.6196 0.2595 0.129 Uiso 1 1 calc R
H17C H 0.1558 0.5607 0.1825 0.129 Uiso 1 1 calc R
O11 O 0.3258(2) 0.49363(14) 0.25534(11) 0.0690(6) Uani 1 1 d .
B20 B -0.1149(3) 0.2363(2) 0.54120(17) 0.0510(7) Uani 1 1 d .
C21 C -0.2607(3) 0.26600(17) 0.56601(14) 0.0486(6) Uani 1 1 d .
C22 C -0.3300(3) 0.35243(19) 0.54311(15) 0.0575(7) Uani 1 1 d .
H22 H -0.2859 0.3934 0.5127 0.069 Uiso 1 1 calc R
C23 C -0.3320(3) 0.20738(19) 0.61135(16) 0.0611(7) Uani 1 1 d .
H23 H -0.2881 0.1492 0.6292 0.073 Uiso 1 1 calc R
C24 C -0.4654(3) 0.23319(19) 0.63050(17) 0.0657(8) Uani 1 1 d .
H24 H -0.5118 0.1918 0.6595 0.079 Uiso 1 1 calc R
C25 C -0.4617(3) 0.38049(19) 0.56337(15) 0.0577(7) Uani 1 1 d .
H25 H -0.5036 0.4398 0.5478 0.069 Uiso 1 1 calc R
C26 C -0.5301(3) 0.31993(18) 0.60678(14) 0.0531(7) Uani 1 1 d .
C27 C -0.7265(4) 0.4321(2) 0.61128(19) 0.0789(9) Uani 1 1 d .
H27A H -0.8187 0.4367 0.6291 0.118 Uiso 1 1 calc R
H27B H -0.7487 0.4435 0.5537 0.118 Uiso 1 1 calc R
H27C H -0.6545 0.4783 0.6394 0.118 Uiso 1 1 calc R
O21 O -0.6634(2) 0.33980(14) 0.62856(12) 0.0761(6) Uani 1 1 d .
B30 B 0.0869(3) 0.1242(2) 0.54726(16) 0.0486(7) Uani 1 1 d .
C31 C 0.1674(3) 0.03170(18) 0.58273(14) 0.0486(6) Uani 1 1 d .
C32 C 0.2903(3) -0.0063(2) 0.55691(14) 0.0548(7) Uani 1 1 d .
H32 H 0.3269 0.0259 0.5179 0.066 Uiso 1 1 calc R
C33 C 0.1176(3) -0.01969(19) 0.64109(15) 0.0539(7) Uani 1 1 d .
H33 H 0.0355 0.0034 0.659 0.065 Uiso 1 1 calc R
C34 C 0.1844(3) -0.1031(2) 0.67353(15) 0.0566(7) Uani 1 1 d .
H34 H 0.1485 -0.1353 0.7128 0.068 Uiso 1 1 calc R
C35 C 0.3580(3) -0.0901(2) 0.58788(15) 0.0583(7) Uani 1 1 d .
H35 H 0.4387 -0.1143 0.5694 0.07 Uiso 1 1 calc R
C36 C 0.3055(3) -0.13855(19) 0.64696(14) 0.0542(7) Uani 1 1 d .
C37 C 0.3332(5) -0.2723(3) 0.7359(2) 0.1060(14) Uani 1 1 d .
H37A H 0.3952 -0.3279 0.7496 0.159 Uiso 1 1 calc R
H37B H 0.2283 -0.2904 0.7159 0.159 Uiso 1 1 calc R
H37C H 0.3442 -0.2335 0.7835 0.159 Uiso 1 1 calc R
O31 O 0.3805(2) -0.22045(15) 0.67461(11) 0.0784(6) Uani 1 1 d .
O1 O -0.03922(19) 0.15445(12) 0.57187(10) 0.0552(5) Uani 1 1 d .
O2 O 0.13885(18) 0.17793(12) 0.49191(10) 0.0568(5) Uani 1 1 d .
O3 O -0.05751(19) 0.29039(12) 0.48806(11) 0.0612(5) Uani 1 1 d .

loop_
_atom_site_aniso_label
_atom_site_aniso_U_11
_atom_site_aniso_U_22
_atom_site_aniso_U_33
_atom_site_aniso_U_23
_atom_site_aniso_U_13
_atom_site_aniso_U_12
B10 0.0544(18) 0.0469(19) 0.0656(18) -0.0043(15) 0.0157(15) 0.0027(15)
C11 0.0524(15) 0.0428(15) 0.0648(15) -0.0025(12) 0.0209(12) 0.0031(13)
C12 0.0588(16) 0.0462(17) 0.0657(16) 0.0047(13) 0.0200(13) 0.0136(13)
C13 0.0558(16) 0.0598(19) 0.099(2) 0.0117(16) 0.0366(16) 0.0169(15)
C14 0.0582(16) 0.0545(18) 0.0869(19) 0.0167(15) 0.0264(15) 0.0190(14)
C15 0.0554(16) 0.0613(19) 0.0724(17) 0.0031(15) 0.0291(14) 0.0138(14)
C16 0.0544(15) 0.0483(16) 0.0544(14) -0.0008(12) 0.0172(12) 0.0029(13)
C17 0.083(2) 0.085(3) 0.092(2) 0.0351(19) 0.0256(18) 0.0094(19)
O11 0.0701(12) 0.0675(14) 0.0785(12) 0.0162(11) 0.0356(10) 0.0076(11)
B20 0.0534(17) 0.0430(18) 0.0554(16) -0.0029(14) 0.0115(14) 0.0021(15)
C21 0.0580(15) 0.0376(15) 0.0521(13) 0.0007(11) 0.0174(12) 0.0032(12)
C22 0.0694(17) 0.0453(17) 0.0650(16) 0.0124(13) 0.0304(14) 0.0056(14)
C23 0.0776(19) 0.0410(16) 0.0719(17) 0.0108(13) 0.0321(15) 0.0187(14)
C24 0.085(2) 0.0464(18) 0.0816(18) 0.0144(14) 0.0504(16) 0.0086(15)
C25 0.0715(18) 0.0425(16) 0.0664(16) 0.0148(13) 0.0311(14) 0.0163(14)
C26 0.0650(16) 0.0467(16) 0.0546(14) 0.0031(12) 0.0284(13) 0.0134(13)
C27 0.089(2) 0.065(2) 0.093(2) 0.0103(17) 0.0431(18) 0.0336(18)
O21 0.0855(14) 0.0622(14) 0.0986(14) 0.0157(11) 0.0568(12) 0.0239(11)
B30 0.0505(17) 0.0448(18) 0.0478(15) -0.0062(13) 0.0073(13) 0.0001(14)
C31 0.0430(13) 0.0521(16) 0.0475(13) -0.0052(12) 0.0052(11) 0.0009(12)
C32 0.0500(14) 0.0626(19) 0.0521(14) 0.0047(13) 0.0135(12) 0.0038(14)
C33 0.0494(14) 0.0551(17) 0.0592(14) -0.0027(13) 0.0177(12) 0.0096(13)
C34 0.0592(16) 0.0592(18) 0.0551(14) 0.0101(13) 0.0211(13) 0.0167(14)
C35 0.0472(14) 0.072(2) 0.0558(14) 0.0020(14) 0.0140(12) 0.0181(14)
C36 0.0516(15) 0.0581(18) 0.0496(14) 0.0021(13) 0.0068(12) 0.0201(13)
C37 0.135(3) 0.102(3) 0.098(2) 0.045(2) 0.060(2) 0.066(3)
O31 0.0850(14) 0.0835(16) 0.0728(12) 0.0247(11) 0.0311(11) 0.0450(12)
O1 0.0565(10) 0.0489(11) 0.0627(10) 0.0036(8) 0.0196(8) 0.0085(9)
O2 0.0535(10) 0.0498(11) 0.0695(11) 0.0033(9) 0.0202(9) 0.0074(9)
O3 0.0602(11) 0.0469(11) 0.0838(12) 0.0101(9) 0.0319(10) 0.0099(9)

loop_
_atom_type_symbol
_atom_type_description
_atom_type_scat_dispersion_real
_atom_type_scat_dispersion_imag
_atom_type_scat_source
C C 0.0033 0.0016 'International Tables Vol C Tables 4.2.6.8 and 6.1.1.4'
H H 0 0 'International Tables Vol C Tables 4.2.6.8 and 6.1.1.4'
B B 0.0013 0.0007 'International Tables Vol C Tables 4.2.6.8 and 6.1.1.4'
O O 0.0106 0.006 'International Tables Vol C Tables 4.2.6.8 and 6.1.1.4'

loop_
_exptl_crystal_face_index_h
_exptl_crystal_face_index_k
_exptl_crystal_face_index_l
_exptl_crystal_face_perp_dist
1 0 0 0.45
-1 0 0 0.45
0 1 0 0.4
0 -1 0 0.35
0 0 1 0.15
0 0 -1 0.15
0 -2 -3 0.2
-6 5 1 0.506
6 -5 -1 0.402
0 -5 6 0.299
0 5 -6 0.286
-2 -5 -4 0.395
2 4 3 0.416
-12 -14 1 0.478

loop_
_geom_angle_atom_site_label_1
_geom_angle_atom_site_label_2
_geom_angle_atom_site_label_3
_geom_angle
O2 B10 O3 119.1(3)
O2 B10 C11 120.7(2)
O3 B10 C11 120.2(3)
C13 C11 C12 116.3(2)
C13 C11 B10 122.3(2)
C12 C11 B10 121.3(2)
C15 C12 C11 121.8(2)
C15 C12 H12 119.1
C11 C12 H12 119.1
C11 C13 C14 123.0(2)
C11 C13 H13 118.5
C14 C13 H13 118.5
C16 C14 C13 118.9(3)
C16 C14 H14 120.6
C13 C14 H14 120.6
C12 C15 C16 120.7(2)
C12 C15 H15 119.6
C16 C15 H15 119.6
O11 C16 C14 124.7(2)
O11 C16 C15 115.9(2)
C14 C16 C15 119.4(2)
O11 C17 H17A 109.5
O11 C17 H17B 109.5
H17A C17 H17B 109.5
O11 C17 H17C 109.5
H17A C17 H17C 109.5
H17B C17 H17C 109.5
C16 O11 C17 118.4(2)
O1 B20 O3 118.6(2)
O1 B20 C21 120.3(2)
O3 B20 C21 121.1(2)
C22 C21 C23 116.1(2)
C22 C21 B20 121.5(2)
C23 C21 B20 122.4(2)
C25 C22 C21 122.9(2)
C25 C22 H22 118.5
C21 C22 H22 118.5
C24 C23 C21 121.9(2)
C24 C23 H23 119.1
C21 C23 H23 119.1
C23 C24 C26 120.1(2)
C23 C24 H24 119.9
C26 C24 H24 119.9
C26 C25 C22 119.3(2)
C26 C25 H25 120.4
C22 C25 H25 120.4
C25 C26 C24 119.7(2)
C25 C26 O21 124.1(2)
C24 C26 O21 116.2(2)
O21 C27 H27A 109.5
O21 C27 H27B 109.5
H27A C27 H27B 109.5
O21 C27 H27C 109.5
H27A C27 H27C 109.5
H27B C27 H27C 109.5
C26 O21 C27 117.7(2)
O1 B30 O2 119.0(2)
O1 B30 C31 119.4(2)
O2 B30 C31 121.6(2)
C33 C31 C32 116.6(2)
C33 C31 B30 120.9(2)
C32 C31 B30 122.5(2)
C35 C32 C31 121.6(2)
C35 C32 H32 119.2
C31 C32 H32 119.2
C34 C33 C31 122.9(2)
C34 C33 H33 118.5
C31 C33 H33 118.5
C33 C34 C36 119.1(2)
C33 C34 H34 120.5
C36 C34 H34 120.5
C32 C35 C36 119.9(2)
C32 C35 H35 120.1
C36 C35 H35 120.1
O31 C36 C34 124.3(2)
O31 C36 C35 115.7(2)
C34 C36 C35 120.0(2)
O31 C37 H37A 109.5
O31 C37 H37B 109.5
H37A C37 H37B 109.5
O31 C37 H37C 109.5
H37A C37 H37C 109.5
H37B C37 H37C 109.5
C36 O31 C37 118.2(2)
B20 O1 B30 121.2(2)
B10 O2 B30 120.9(2)
B20 O3 B10 121.2(2)

loop_
_geom_bond_atom_site_label_1
_geom_bond_atom_site_label_2
_geom_bond_distance
B10 O2 1.374(4)
B10 O3 1.380(3)
B10 C11 1.547(4)
C11 C13 1.384(4)
C11 C12 1.389(3)
C12 C15 1.372(3)
C12 H12 0.93
C13 C14 1.388(4)
C13 H13 0.93
C14 C16 1.380(3)
C14 H14 0.93
C15 C16 1.380(3)
C15 H15 0.93
C16 O11 1.366(3)
C17 O11 1.417(3)
C17 H17A 0.96
C17 H17B 0.96
C17 H17C 0.96
B20 O1 1.378(3)
B20 O3 1.379(3)
B20 C21 1.542(4)
C21 C22 1.384(3)
C21 C23 1.394(3)
C22 C25 1.379(3)
C22 H22 0.93
C23 C24 1.377(3)
C23 H23 0.93
C24 C26 1.375(3)
C24 H24 0.93
C25 C26 1.374(4)
C25 H25 0.93
C26 O21 1.377(3)
C27 O21 1.425(3)
C27 H27A 0.96
C27 H27B 0.96
C27 H27C 0.96
B30 O1 1.379(3)
B30 O2 1.379(3)
B30 C31 1.543(4)
C31 C33 1.391(3)
C31 C32 1.401(3)
C32 C35 1.375(3)
C32 H32 0.93
C33 C34 1.376(4)
C33 H33 0.93
C34 C36 1.380(3)
C34 H34 0.93
C35 C36 1.393(4)
C35 H35 0.93
C36 O31 1.364(3)
C37 O31 1.423(3)
C37 H37A 0.96
C37 H37B 0.96
C37 H37C 0.96

loop_
_cod_related_entry_id
_cod_related_entry_database
_cod_related_entry_code
1 ChemSpider 9490566
